data_4519348
loop_
_publ_author_name
'Stepanova, Valeria A.'
'Guerrero, Andres'
'Schull, Cullen'
'Christensen, Joshua'
'Trudeau, Claire'
'Cook, Joshua'
'Wolmutt, Kyle'
'Blochwitz, Jordan'
'Ismail, Abdelrahman'
'West, Joseph K.'
'Wheaton, Amelia M.'
'Guzei, Ilia A.'
'Yao, Bin'
'Kubatova, Alena'

_publ_section_title
;
 Hybrid Synthetic and Computational Study of an Optimized, Solvent-Free
 Approach to Curcuminoids
;
_journal_issue 8
_journal_name_full 'ACS Omega'
_journal_page_first 7257
_journal_page_last 7277
_journal_paper_doi 10.1021/acsomega.1c07006
_journal_volume 7
_journal_year 2022
_chemical_absolute_configuration ad
_chemical_formula_moiety 'C19 H14 Cl2 O2'
_chemical_formula_sum 'C19 H14 Cl2 O2'
_chemical_formula_weight 345.20
_space_group_crystal_system orthorhombic
_space_group_IT_number 18
_space_group_name_Hall 'P 2 2ab'
_space_group_name_H-M_alt 'P 21 21 2'
_atom_sites_solution_hydrogens mixed
_atom_sites_solution_primary dual
_audit_creation_date 2020-03-12
_audit_creation_method
;
Olex2 1.3-alpha
(compiled 2020.02.04 svn.rd84adfe8 for OlexSys, GUI svn.r6032)
;
_cell_angle_alpha 90
_cell_angle_beta 90
_cell_angle_gamma 90
_cell_formula_units_Z 2
_cell_length_a 5.0800(11)
_cell_length_b 27.367(8)
_cell_length_c 5.5795(14)
_cell_measurement_reflns_used 9966
_cell_measurement_temperature 100.01
_cell_measurement_theta_max 31.5538
_cell_measurement_theta_min 2.9773
_cell_volume 775.7(3)
_computing_cell_refinement 'SAINT+ Ver. 2018.1-0. (Bruker-AXS, 2018)'
_computing_data_collection 'APEX3 Ver. 2018.1-0. (Bruker-AXS, 2018)'
_computing_data_reduction 'SAINT+ Ver. 2018.1-0. (Bruker-AXS, 2018)'
_computing_molecular_graphics 'OLEX2 (Dolomanov et al., 2009)'
_computing_publication_material 'OLEX2 (Dolomanov et al., 2009)'
_computing_structure_refinement 'XL (Sheldrick, 2015b)'
_computing_structure_solution 'XT (Sheldrick, 2015a)'
_diffrn_ambient_temperature 100.01
_diffrn_detector 'charge-coupled device (CCD) area detector'
_diffrn_detector_area_resol_mean 7.9
_diffrn_detector_type 'Bruker APEX II'
_diffrn_measured_fraction_theta_full 1.000
_diffrn_measured_fraction_theta_max 1.000
_diffrn_measurement_device 'three-circle diffractometer'
_diffrn_measurement_device_type 'Bruker APEX II Quazar'
_diffrn_measurement_method '\f and \w scans'
_diffrn_radiation_collimation 'focusing mirrors'
_diffrn_radiation_detector 'Bruker APEX II'
_diffrn_radiation_monochromator 'mirror optics'
_diffrn_radiation_probe x-ray
_diffrn_radiation_type 'Mo K\a'
_diffrn_radiation_wavelength 0.71073
_diffrn_radiation_xray_symbol K-L~3~
_diffrn_reflns_av_R_equivalents 0.0316
_diffrn_reflns_av_unetI/netI 0.0171
_diffrn_reflns_Laue_measured_fraction_full 1.000
_diffrn_reflns_Laue_measured_fraction_max 1.000
_diffrn_reflns_limit_h_max 7
_diffrn_reflns_limit_h_min -7
_diffrn_reflns_limit_k_max 40
_diffrn_reflns_limit_k_min -39
_diffrn_reflns_limit_l_max 8
_diffrn_reflns_limit_l_min -8
_diffrn_reflns_number 18806
_diffrn_reflns_point_group_measured_fraction_full 1.000
_diffrn_reflns_point_group_measured_fraction_max 1.000
_diffrn_reflns_theta_full 25.242
_diffrn_reflns_theta_max 31.572
_diffrn_reflns_theta_min 1.488
_diffrn_source 'microfocus sealed X-ray tube'
_diffrn_source_current 0.6
_diffrn_source_power 0.03
_diffrn_source_type 'Incoatec I\ms'
_diffrn_source_voltage 50.0
_exptl_absorpt_coefficient_mu 0.425
_exptl_absorpt_correction_T_max 0.7462
_exptl_absorpt_correction_T_min 0.7071
_exptl_absorpt_correction_type multi-scan
_exptl_absorpt_process_details 'SADABS-2016/2 (Krause et al., 2015) was used for absorption correction.'
_exptl_crystal_colour orange
_exptl_crystal_colour_primary orange
_exptl_crystal_density_diffrn 1.478
_exptl_crystal_density_method 'not measured'
_exptl_crystal_description plate
_exptl_crystal_F_000 356
_exptl_crystal_size_max 0.3
_exptl_crystal_size_mid 0.136
_exptl_crystal_size_min 0.05
_refine_diff_density_max 0.387
_refine_diff_density_min -0.208
_refine_diff_density_rms 0.048
_refine_ls_abs_structure_details
;
 Flack x determined using 1010 quotients [(I+)-(I-)]/[(I+)+(I-)]
 (Parsons, Flack and Wagner, Acta Cryst. B69 (2013) 249-259).
;
_refine_ls_abs_structure_Flack 0.010(15)
_refine_ls_extinction_method none
_refine_ls_goodness_of_fit_ref 1.139
_refine_ls_hydrogen_treatment mixed
_refine_ls_matrix_type full
_refine_ls_number_parameters 108
_refine_ls_number_reflns 2597
_refine_ls_number_restraints 1
_refine_ls_restrained_S_all 1.139
_refine_ls_R_factor_all 0.0230
_refine_ls_R_factor_gt 0.0226
_refine_ls_shift/su_max 0.002
_refine_ls_shift/su_mean 0.000
_refine_ls_structure_factor_coef Fsqd
_refine_ls_weighting_details 'w=1/[\s^2^(Fo^2^)+(0.0282P)^2^+0.1760P] where P=(Fo^2^+2Fc^2^)/3'
_refine_ls_weighting_scheme calc
_refine_ls_wR_factor_gt 0.0607
_refine_ls_wR_factor_ref 0.0610
_reflns_Friedel_coverage 0.663
_reflns_Friedel_fraction_full 1.000
_reflns_Friedel_fraction_max 0.999
_reflns_number_gt 2557
_reflns_number_total 2597
_reflns_threshold_expression 'I > 2\s(I)'
_cod_data_source_file ao1c07006_si_005.cif
_cod_data_source_block stepanova01
_cod_database_code 4519348
_shelx_shelxl_version_number 2018/3
_shelx_space_group_comment
;
The symmetry employed for this shelxl refinement is uniquely defined
by the following loop, which should always be used as a source of
symmetry information in preference to the above space-group names.
They are only intended as comments.
;
_shelx_estimated_absorpt_t_max 0.979
_shelx_estimated_absorpt_t_min 0.883
_olex2_refinement_description
;
1. Fixed Uiso
 At 1.2 times of:
  All C(H) groups
 At 1.5 times of:
  All O(H) groups
2. Restrained distances
 O1-H1
 0.84 with sigma of 0.01
3. Others
 Fixed Sof: H1(0.5)
4.a Aromatic/amide H refined with riding coordinates:
 C2(H2), C3(H3), C5(H5), C6(H6), C7(H7), C8(H8), C10(H10)
;
_olex2_submission_special_instructions 'No special instructions were received'

loop_
_space_group_symop_operation_xyz
'x, y, z'
'-x, -y, z'
'-x+1/2, y+1/2, -z'
'x+1/2, -y+1/2, -z'

loop_
_atom_site_label
_atom_site_type_symbol
_atom_site_fract_x
_atom_site_fract_y
_atom_site_fract_z
_atom_site_U_iso_or_equiv
_atom_site_adp_type
_atom_site_occupancy
_atom_site_site_symmetry_order
_atom_site_calc_flag
_atom_site_refinement_flags_posn
_atom_site_refinement_flags_adp
_atom_site_refinement_flags_occupancy
_atom_site_disorder_assembly
_atom_site_disorder_group
Cl1 Cl 1.33481(6) 0.71210(2) 0.91516(6) 0.01665(8) Uani 1 1 d . . . . .
O1 O 0.1775(2) 0.53200(4) 0.13391(18) 0.0195(2) Uani 1 1 d D . . . .
H1 H 0.063(7) 0.5115(13) 0.096(7) 0.029 Uiso 0.5 1 d D U P . .
C1 C 1.0898(2) 0.67891(4) 0.7712(2) 0.0130(2) Uani 1 1 d . . . . .
C2 C 0.9937(3) 0.69530(5) 0.5522(2) 0.0149(2) Uani 1 1 d . . . . .
H2 H 1.057687 0.724710 0.483057 0.018 Uiso 1 1 calc R U . . .
C3 C 0.8021(3) 0.66780(4) 0.4364(2) 0.0146(2) Uani 1 1 d . . . . .
H3 H 0.735435 0.678632 0.286478 0.018 Uiso 1 1 calc R U . . .
C4 C 0.7052(2) 0.62434(4) 0.5365(2) 0.0127(2) Uani 1 1 d . . . . .
C5 C 0.8060(3) 0.60922(4) 0.7585(2) 0.0145(2) Uani 1 1 d . . . . .
H5 H 0.741495 0.580052 0.829779 0.017 Uiso 1 1 calc R U . . .
C6 C 0.9982(3) 0.63609(4) 0.8758(2) 0.0143(2) Uani 1 1 d . . . . .
H6 H 1.066293 0.625384 1.025392 0.017 Uiso 1 1 calc R U . . .
C7 C 0.5113(3) 0.59529(4) 0.4054(2) 0.0145(2) Uani 1 1 d . . . . .
H7 H 0.490711 0.601680 0.239056 0.017 Uiso 1 1 calc R U . . .
C8 C 0.3602(3) 0.56027(5) 0.5025(2) 0.0146(2) Uani 1 1 d . . . . .
H8 H 0.373985 0.554723 0.670084 0.018 Uiso 1 1 calc R U . . .
C9 C 0.1766(3) 0.53027(4) 0.3669(2) 0.0141(2) Uani 1 1 d . . . . .
C10 C 0.000000 0.500000 0.4903(3) 0.0139(3) Uani 1 2 d S T P . .
H10 H -0.000004 0.500002 0.660574 0.017 Uiso 1 2 calc R U P . .

loop_
_atom_site_aniso_label
_atom_site_aniso_U_11
_atom_site_aniso_U_22
_atom_site_aniso_U_33
_atom_site_aniso_U_23
_atom_site_aniso_U_13
_atom_site_aniso_U_12
Cl1 0.01517(13) 0.01626(13) 0.01852(14) -0.00250(11) -0.00330(12) -0.00130(10)
O1 0.0249(5) 0.0195(4) 0.0140(4) 0.0009(3) -0.0004(4) -0.0068(4)
C1 0.0116(5) 0.0128(5) 0.0148(5) -0.0026(4) -0.0005(4) 0.0002(4)
C2 0.0147(5) 0.0144(5) 0.0156(5) 0.0012(4) -0.0015(5) -0.0016(4)
C3 0.0147(5) 0.0148(5) 0.0145(5) 0.0011(4) -0.0009(5) -0.0014(4)
C4 0.0118(5) 0.0130(5) 0.0133(5) -0.0005(4) 0.0006(4) -0.0001(4)
C5 0.0159(5) 0.0125(4) 0.0149(5) 0.0013(4) 0.0000(5) -0.0001(4)
C6 0.0155(5) 0.0141(5) 0.0133(5) 0.0002(4) -0.0006(5) 0.0009(4)
C7 0.0144(5) 0.0139(5) 0.0151(5) -0.0009(4) -0.0011(5) -0.0004(4)
C8 0.0140(5) 0.0144(5) 0.0155(5) -0.0007(4) -0.0006(5) -0.0008(4)
C9 0.0138(5) 0.0115(5) 0.0171(6) -0.0007(4) -0.0009(5) 0.0009(4)
C10 0.0151(7) 0.0129(7) 0.0136(7) 0.000 0.000 -0.0011(6)

loop_
_atom_type_symbol
_atom_type_description
_atom_type_scat_dispersion_real
_atom_type_scat_dispersion_imag
_atom_type_scat_source
C C 0.0033 0.0016 'International Tables Vol C Tables 4.2.6.8 and 6.1.1.4'
H H 0.0000 0.0000 'International Tables Vol C Tables 4.2.6.8 and 6.1.1.4'
Cl Cl 0.1484 0.1585 'International Tables Vol C Tables 4.2.6.8 and 6.1.1.4'
O O 0.0106 0.0060 'International Tables Vol C Tables 4.2.6.8 and 6.1.1.4'

loop_
_geom_angle_atom_site_label_1
_geom_angle_atom_site_label_2
_geom_angle_atom_site_label_3
_geom_angle
_geom_angle_site_symmetry_1
_geom_angle_site_symmetry_3
_geom_angle_publ_flag
C9 O1 H1 103(3) . . ?
C2 C1 Cl1 119.30(10) . . ?
C6 C1 Cl1 119.12(10) . . ?
C6 C1 C2 121.58(12) . . ?
C1 C2 H2 120.7 . . ?
C3 C2 C1 118.68(12) . . ?
C3 C2 H2 120.7 . . ?
C2 C3 H3 119.3 . . ?
C2 C3 C4 121.31(12) . . ?
C4 C3 H3 119.3 . . ?
C3 C4 C7 119.87(12) . . ?
C5 C4 C3 118.26(11) . . ?
C5 C4 C7 121.84(11) . . ?
C4 C5 H5 119.4 . . ?
C6 C5 C4 121.14(11) . . ?
C6 C5 H5 119.4 . . ?
C1 C6 H6 120.5 . . ?
C5 C6 C1 119.02(12) . . ?
C5 C6 H6 120.5 . . ?
C4 C7 H7 117.6 . . ?
C8 C7 C4 124.85(13) . . ?
C8 C7 H7 117.6 . . ?
C7 C8 H8 118.0 . . ?
C7 C8 C9 124.03(13) . . ?
C9 C8 H8 118.0 . . ?
O1 C9 C8 119.80(13) . . ?
O1 C9 C10 120.99(13) . . ?
C10 C9 C8 119.21(12) . . ?
C9 C10 C9 121.14(17) . 2_565 ?
C9 C10 H10 119.4 . . ?
C9 C10 H10 119.4 2_565 . ?

loop_
_geom_bond_atom_site_label_1
_geom_bond_atom_site_label_2
_geom_bond_distance
_geom_bond_site_symmetry_2
_geom_bond_publ_flag
Cl1 C1 1.7377(13) . ?
O1 H1 0.835(13) . ?
O1 C9 1.3006(16) . ?
C1 C2 1.3901(18) . ?
C1 C6 1.3893(18) . ?
C2 H2 0.9500 . ?
C2 C3 1.3894(18) . ?
C3 H3 0.9500 . ?
C3 C4 1.4031(17) . ?
C4 C5 1.4029(18) . ?
C4 C7 1.4622(17) . ?
C5 H5 0.9500 . ?
C5 C6 1.3863(18) . ?
C6 H6 0.9500 . ?
C7 H7 0.9500 . ?
C7 C8 1.3422(18) . ?
C8 H8 0.9500 . ?
C8 C9 1.4548(19) . ?
C9 C10 1.4019(16) . ?
C10 H10 0.9500 . ?

loop_
_geom_hbond_atom_site_label_D
_geom_hbond_atom_site_label_H
_geom_hbond_atom_site_label_A
_geom_hbond_distance_DH
_geom_hbond_distance_HA
_geom_hbond_distance_DA
_geom_hbond_angle_DHA
_geom_hbond_site_symmetry_A
_geom_hbond_publ_flag
O1 H1 O1 0.835(13) 1.720(19) 2.514(2) 158(4) 2_565 yes

loop_
_geom_torsion_atom_site_label_1
_geom_torsion_atom_site_label_2
_geom_torsion_atom_site_label_3
_geom_torsion_atom_site_label_4
_geom_torsion
_geom_torsion_site_symmetry_1
_geom_torsion_site_symmetry_2
_geom_torsion_site_symmetry_3
_geom_torsion_site_symmetry_4
_geom_torsion_publ_flag
Cl1 C1 C2 C3 178.53(10) . . . . ?
Cl1 C1 C6 C5 -178.87(10) . . . . ?
O1 C9 C10 C9 1.62(10) . . . 2_565 ?
C1 C2 C3 C4 0.2(2) . . . . ?
C2 C1 C6 C5 -0.1(2) . . . . ?
C2 C3 C4 C5 0.25(19) . . . . ?
C2 C3 C4 C7 -177.56(12) . . . . ?
C3 C4 C5 C6 -0.60(19) . . . . ?
C3 C4 C7 C8 -163.43(13) . . . . ?
C4 C5 C6 C1 0.5(2) . . . . ?
C4 C7 C8 C9 -177.17(12) . . . . ?
C5 C4 C7 C8 18.8(2) . . . . ?
C6 C1 C2 C3 -0.2(2) . . . . ?
C7 C4 C5 C6 177.16(12) . . . . ?
C7 C8 C9 O1 9.4(2) . . . . ?
C7 C8 C9 C10 -170.36(11) . . . . ?
C8 C9 C10 C9 -178.65(14) . . . 2_565 ?
